data_4505757
loop_
_publ_author_name
'Li, Jian-Rong'
'Zhang, Ruo-Hua'
'Bu, Xian-He'

_publ_section_title
;
 Structural Diversities of Silver(I) Coordination Compounds with Flexible
 Dithioether Ligands Based upon Changing the Ligand Spacers
;
_journal_issue 5
_journal_name_full 'Crystal Growth &amp; Design'
_journal_page_first 829
_journal_paper_doi 10.1021/cg034092q
_journal_volume 3
_journal_year 2003
_chemical_formula_sum 'C11 H24 Ag Cl N0 O4 S2'
_chemical_formula_weight 427.74
_chemical_name_systematic
; 
 ? 
;
_space_group_IT_number 14
_symmetry_cell_setting monoclinic
_symmetry_space_group_name_Hall '-P 2yn'
_symmetry_space_group_name_H-M 'P 1 21/n 1'
_atom_sites_solution_hydrogens geom
_atom_sites_solution_primary direct
_atom_sites_solution_secondary difmap
_audit_creation_method SHELXL-97
_cell_angle_alpha 90.00
_cell_angle_beta 94.843(5)
_cell_angle_gamma 90.00
_cell_formula_units_Z 4
_cell_length_a 8.973(2)
_cell_length_b 11.276(3)
_cell_length_c 17.260(5)
_cell_measurement_reflns_used 984
_cell_measurement_temperature 273(2)
_cell_measurement_theta_max 22.44
_cell_measurement_theta_min 2.37
_cell_volume 1740.1(8)
_computing_cell_refinement 'Bruker SMART'
_computing_data_collection 'Bruker SMART'
_computing_data_reduction 'Bruker SAINT'
_computing_molecular_graphics 'Bruker SHELXTL'
_computing_publication_material 'Bruker SHELXTL'
_computing_structure_refinement 'SHELXL-97 (Sheldrick, 1997)'
_computing_structure_solution 'SHELXS-97 (Sheldrick, 1990)'
_diffrn_ambient_temperature 273(2)
_diffrn_measured_fraction_theta_full 0.998
_diffrn_measured_fraction_theta_max 0.998
_diffrn_measurement_device_type 'CCD area detector'
_diffrn_measurement_method 'phi and omega scans'
_diffrn_radiation_monochromator graphite
_diffrn_radiation_source 'fine-focus sealed tube'
_diffrn_radiation_type MoK\a
_diffrn_radiation_wavelength 0.71073
_diffrn_reflns_av_R_equivalents 0.0409
_diffrn_reflns_av_sigmaI/netI 0.0580
_diffrn_reflns_limit_h_max 4
_diffrn_reflns_limit_h_min -10
_diffrn_reflns_limit_k_max 13
_diffrn_reflns_limit_k_min -11
_diffrn_reflns_limit_l_max 20
_diffrn_reflns_limit_l_min -19
_diffrn_reflns_number 6480
_diffrn_reflns_theta_full 25.03
_diffrn_reflns_theta_max 25.03
_diffrn_reflns_theta_min 2.16
_exptl_absorpt_coefficient_mu 1.557
_exptl_absorpt_correction_T_max 1.000000
_exptl_absorpt_correction_T_min 0.855971
_exptl_absorpt_correction_type multi-scan
_exptl_absorpt_process_details SADABS
_exptl_crystal_density_diffrn 1.633
_exptl_crystal_density_meas 0
_exptl_crystal_density_method 'not measured'
_exptl_crystal_F_000 872
_exptl_crystal_size_max 0.30
_exptl_crystal_size_mid 0.25
_exptl_crystal_size_min 0.20
_refine_diff_density_max 0.973
_refine_diff_density_min -0.765
_refine_diff_density_rms 0.115
_refine_ls_extinction_method none
_refine_ls_goodness_of_fit_ref 1.023
_refine_ls_hydrogen_treatment mixed
_refine_ls_matrix_type full
_refine_ls_number_parameters 178
_refine_ls_number_reflns 3070
_refine_ls_number_restraints 0
_refine_ls_restrained_S_all 1.023
_refine_ls_R_factor_all 0.0903
_refine_ls_R_factor_gt 0.0496
_refine_ls_shift/su_max 0.001
_refine_ls_shift/su_mean 0.000
_refine_ls_structure_factor_coef Fsqd
_refine_ls_weighting_details 'calc w=1/[\s^2^(Fo^2^)+(0.0758P)^2^+0.3477P] where P=(Fo^2^+2Fc^2^)/3'
_refine_ls_weighting_scheme calc
_refine_ls_wR_factor_gt 0.1219
_refine_ls_wR_factor_ref 0.1402
_reflns_number_gt 1984
_reflns_number_total 3070
_reflns_threshold_expression >2sigma(I)
_cod_data_source_file cg034092qsi20030606_112640.cif
_cod_data_source_block 021125b
_cod_depositor_comments
;
The following automatic conversions were performed:

'_symmetry_cell_setting' value 'Monoclinic' changed to 'monoclinic'
according to /home/saulius/struct/CIF-dictionaries/cif_core.dic
dictionary named 'cif_core.dic' version 2.4.1 from
2010-06-29.

'_exptl_absorpt_correction_type' value 'MULTI-SCAN'
changed to 'multi-scan' according to
/home/saulius/struct/CIF-dictionaries/cif_core.dic dictionary named
'cif_core.dic' version 2.4.1 from 2010-06-29.

Automatic conversion script
Id: cif_fix_values 1715 2011-07-08 13:25:40Z adriana 
;
_cod_original_sg_symbol_H-M P2(1)/n
_cod_database_code 4505757

loop_
_symmetry_equiv_pos_as_xyz
'x, y, z'
'-x+1/2, y+1/2, -z+1/2'
'-x, -y, -z'
'x-1/2, -y-1/2, z-1/2'

loop_
_atom_site_label
_atom_site_type_symbol
_atom_site_fract_x
_atom_site_fract_y
_atom_site_fract_z
_atom_site_U_iso_or_equiv
_atom_site_adp_type
_atom_site_occupancy
_atom_site_symmetry_multiplicity
_atom_site_calc_flag
_atom_site_refinement_flags
Ag1 Ag 0.06303(6) 0.58518(5) 0.62653(3) 0.0629(2) Uani 1 1 d .
S1 S -0.14944(16) 0.50172(13) 0.68362(9) 0.0439(4) Uani 1 1 d .
S2 S 0.29041(17) 0.69261(13) 0.60902(9) 0.0471(4) Uani 1 1 d .
C1 C -0.1063(10) 0.6561(9) 0.8005(5) 0.103(3) Uani 1 1 d .
H1A H -0.1398 0.7191 0.8322 0.155 Uiso 1 1 calc R
H1B H -0.0209 0.6821 0.7752 0.155 Uiso 1 1 calc R
H1C H -0.0794 0.5887 0.8327 0.155 Uiso 1 1 calc R
C2 C -0.2685(10) 0.7271(6) 0.6875(5) 0.082(2) Uani 1 1 d .
H2A H -0.3456 0.7058 0.6480 0.124 Uiso 1 1 calc R
H2B H -0.1807 0.7513 0.6635 0.124 Uiso 1 1 calc R
H2C H -0.3027 0.7913 0.7179 0.124 Uiso 1 1 calc R
C3 C -0.3675(10) 0.5760(7) 0.7740(5) 0.095(3) Uani 1 1 d .
H3A H -0.4078 0.6370 0.8050 0.142 Uiso 1 1 calc R
H3B H -0.3409 0.5085 0.8062 0.142 Uiso 1 1 calc R
H3C H -0.4411 0.5532 0.7332 0.142 Uiso 1 1 calc R
C4 C -0.2316(8) 0.6218(6) 0.7394(4) 0.0560(17) Uani 1 1 d .
C5 C -0.2921(7) 0.4722(6) 0.6058(4) 0.0505(15) Uani 1 1 d .
H5A H -0.3789 0.4371 0.6267 0.061 Uiso 1 1 calc R
H5B H -0.3228 0.5457 0.5800 0.061 Uiso 1 1 calc R
C6 C -0.2302(7) 0.3875(5) 0.5477(3) 0.0461(15) Uani 1 1 d .
H6A H -0.2029 0.3129 0.5729 0.055 Uiso 1 1 calc R
H6B H -0.1415 0.4213 0.5279 0.055 Uiso 1 1 calc R
C7 C 0.3508(6) 0.6335(6) 0.5198(4) 0.0507(16) Uani 1 1 d .
H7A H 0.4248 0.6873 0.5016 0.061 Uiso 1 1 calc R
H7B H 0.4008 0.5586 0.5317 0.061 Uiso 1 1 calc R
C8 C 0.2541(7) 0.8533(5) 0.5954(4) 0.0474(15) Uani 1 1 d .
C9 C 0.1118(12) 0.8741(7) 0.5470(6) 0.117(4) Uani 1 1 d .
H9A H 0.0906 0.9575 0.5450 0.176 Uiso 1 1 calc R
H9B H 0.0320 0.8331 0.5693 0.176 Uiso 1 1 calc R
H9C H 0.1209 0.8450 0.4953 0.176 Uiso 1 1 calc R
C10 C 0.2435(12) 0.8970(7) 0.6777(5) 0.096(3) Uani 1 1 d .
H10A H 0.2107 0.9781 0.6765 0.143 Uiso 1 1 calc R
H10B H 0.3400 0.8917 0.7061 0.143 Uiso 1 1 calc R
H10C H 0.1732 0.8491 0.7027 0.143 Uiso 1 1 calc R
C11 C 0.3866(11) 0.9083(6) 0.5623(7) 0.105(3) Uani 1 1 d .
H11A H 0.3996 0.8737 0.5125 0.157 Uiso 1 1 calc R
H11B H 0.4746 0.8945 0.5968 0.157 Uiso 1 1 calc R
H11C H 0.3708 0.9922 0.5564 0.157 Uiso 1 1 calc R
Cl1 Cl 0.22914(19) 0.30110(15) 0.58099(11) 0.0604(5) Uani 1 1 d .
O1 O 0.1311(8) 0.3746(7) 0.5354(6) 0.155(3) Uani 1 1 d .
O2 O 0.3085(12) 0.2389(8) 0.5322(6) 0.189(4) Uani 1 1 d .
O3 O 0.1515(11) 0.2267(8) 0.6244(5) 0.166(4) Uani 1 1 d .
O4 O 0.3306(11) 0.3737(7) 0.6235(5) 0.170(4) Uani 1 1 d .

loop_
_atom_site_aniso_label
_atom_site_aniso_U_11
_atom_site_aniso_U_22
_atom_site_aniso_U_33
_atom_site_aniso_U_23
_atom_site_aniso_U_13
_atom_site_aniso_U_12
Ag1 0.0521(3) 0.0658(4) 0.0736(4) -0.0069(3) 0.0217(3) -0.0151(3)
S1 0.0430(8) 0.0428(9) 0.0474(9) 0.0014(7) 0.0123(6) 0.0035(7)
S2 0.0410(8) 0.0455(9) 0.0543(10) -0.0025(7) 0.0007(7) -0.0051(7)
C1 0.094(7) 0.131(8) 0.082(6) -0.050(6) -0.012(5) 0.027(6)
C2 0.094(6) 0.056(5) 0.099(6) -0.010(4) 0.016(5) 0.030(4)
C3 0.095(6) 0.096(6) 0.102(7) -0.013(5) 0.058(5) 0.004(5)
C4 0.062(4) 0.054(4) 0.053(4) -0.015(3) 0.008(3) 0.010(3)
C5 0.038(3) 0.047(4) 0.067(4) -0.011(3) 0.010(3) -0.003(3)
C6 0.041(3) 0.045(4) 0.053(4) -0.004(3) 0.012(3) 0.001(3)
C7 0.033(3) 0.049(4) 0.070(4) -0.008(3) 0.007(3) -0.003(3)
C8 0.048(4) 0.037(3) 0.056(4) -0.011(3) 0.001(3) -0.001(3)
C9 0.121(8) 0.055(5) 0.162(10) -0.007(6) -0.061(7) 0.023(5)
C10 0.136(9) 0.064(5) 0.090(6) -0.013(4) 0.027(6) -0.002(5)
C11 0.117(8) 0.046(5) 0.159(10) 0.005(5) 0.058(7) -0.010(5)
Cl1 0.0528(10) 0.0489(10) 0.0819(12) 0.0067(9) 0.0189(9) 0.0006(8)
O1 0.080(5) 0.136(6) 0.240(10) 0.066(6) -0.034(5) 0.015(5)
O2 0.204(10) 0.140(7) 0.241(11) -0.017(7) 0.122(8) 0.053(7)
O3 0.198(9) 0.155(7) 0.150(7) 0.058(6) 0.051(6) -0.078(7)
O4 0.203(10) 0.135(6) 0.159(8) 0.024(6) -0.060(7) -0.072(7)

loop_
_atom_type_symbol
_atom_type_description
_atom_type_scat_dispersion_real
_atom_type_scat_dispersion_imag
_atom_type_scat_source
C C 0.0033 0.0016 'International Tables Vol C Tables 4.2.6.8 and 6.1.1.4'
H H 0.0000 0.0000 'International Tables Vol C Tables 4.2.6.8 and 6.1.1.4'
N N 0.0061 0.0033 'International Tables Vol C Tables 4.2.6.8 and 6.1.1.4'
O O 0.0106 0.0060 'International Tables Vol C Tables 4.2.6.8 and 6.1.1.4'
S S 0.1246 0.1234 'International Tables Vol C Tables 4.2.6.8 and 6.1.1.4'
Cl Cl 0.1484 0.1585 'International Tables Vol C Tables 4.2.6.8 and 6.1.1.4'
Ag Ag -0.8971 1.1015 'International Tables Vol C Tables 4.2.6.8 and 6.1.1.4'

loop_
_geom_angle_atom_site_label_1
_geom_angle_atom_site_label_2
_geom_angle_atom_site_label_3
_geom_angle
_geom_angle_site_symmetry_1
_geom_angle_site_symmetry_3
S1 Ag1 S2 162.44(6) . .
C5 S1 C4 103.5(3) . .
C5 S1 Ag1 107.7(2) . .
C4 S1 Ag1 106.9(2) . .
C7 S2 C8 108.4(3) . .
C7 S2 Ag1 103.9(2) . .
C8 S2 Ag1 111.4(2) . .
C4 C1 H1A 109.5 . .
C4 C1 H1B 109.5 . .
H1A C1 H1B 109.5 . .
C4 C1 H1C 109.5 . .
H1A C1 H1C 109.5 . .
H1B C1 H1C 109.5 . .
C4 C2 H2A 109.5 . .
C4 C2 H2B 109.5 . .
H2A C2 H2B 109.5 . .
C4 C2 H2C 109.5 . .
H2A C2 H2C 109.5 . .
H2B C2 H2C 109.5 . .
C4 C3 H3A 109.5 . .
C4 C3 H3B 109.5 . .
H3A C3 H3B 109.5 . .
C4 C3 H3C 109.5 . .
H3A C3 H3C 109.5 . .
H3B C3 H3C 109.5 . .
C3 C4 C2 111.4(7) . .
C3 C4 C1 113.0(7) . .
C2 C4 C1 108.8(7) . .
C3 C4 S1 109.3(5) . .
C2 C4 S1 110.1(5) . .
C1 C4 S1 104.0(5) . .
C6 C5 S1 109.3(4) . .
C6 C5 H5A 109.8 . .
S1 C5 H5A 109.8 . .
C6 C5 H5B 109.8 . .
S1 C5 H5B 109.8 . .
H5A C5 H5B 108.3 . .
C5 C6 C7 108.8(5) . 3_566
C5 C6 H6A 109.9 . .
C7 C6 H6A 109.9 3_566 .
C5 C6 H6B 109.9 . .
C7 C6 H6B 109.9 3_566 .
H6A C6 H6B 108.3 . .
C6 C7 S2 117.4(4) 3_566 .
C6 C7 H7A 108.0 3_566 .
S2 C7 H7A 108.0 . .
C6 C7 H7B 108.0 3_566 .
S2 C7 H7B 108.0 . .
H7A C7 H7B 107.2 . .
C9 C8 C11 113.1(8) . .
C9 C8 C10 111.0(7) . .
C11 C8 C10 109.8(6) . .
C9 C8 S2 111.1(5) . .
C11 C8 S2 108.5(5) . .
C10 C8 S2 103.0(5) . .
C8 C9 H9A 109.5 . .
C8 C9 H9B 109.5 . .
H9A C9 H9B 109.5 . .
C8 C9 H9C 109.5 . .
H9A C9 H9C 109.5 . .
H9B C9 H9C 109.5 . .
C8 C10 H10A 109.5 . .
C8 C10 H10B 109.5 . .
H10A C10 H10B 109.5 . .
C8 C10 H10C 109.5 . .
H10A C10 H10C 109.5 . .
H10B C10 H10C 109.5 . .
C8 C11 H11A 109.5 . .
C8 C11 H11B 109.5 . .
H11A C11 H11B 109.5 . .
C8 C11 H11C 109.5 . .
H11A C11 H11C 109.5 . .
H11B C11 H11C 109.5 . .
O2 Cl1 O3 110.3(6) . .
O2 Cl1 O4 106.3(7) . .
O3 Cl1 O4 114.7(6) . .
O2 Cl1 O1 107.3(7) . .
O3 Cl1 O1 110.4(6) . .
O4 Cl1 O1 107.5(5) . .

loop_
_geom_bond_atom_site_label_1
_geom_bond_atom_site_label_2
_geom_bond_distance
_geom_bond_site_symmetry_2
Ag1 S1 2.4101(16) .
Ag1 S2 2.4136(17) .
S1 C5 1.807(6) .
S1 C4 1.851(6) .
S2 C7 1.803(6) .
S2 C8 1.852(6) .
C1 C4 1.525(10) .
C1 H1A 0.9600 .
C1 H1B 0.9600 .
C1 H1C 0.9600 .
C2 C4 1.508(10) .
C2 H2A 0.9600 .
C2 H2B 0.9600 .
C2 H2C 0.9600 .
C3 C4 1.494(10) .
C3 H3A 0.9600 .
C3 H3B 0.9600 .
C3 H3C 0.9600 .
C5 C6 1.523(8) .
C5 H5A 0.9700 .
C5 H5B 0.9700 .
C6 C7 1.539(9) 3_566
C6 H6A 0.9700 .
C6 H6B 0.9700 .
C7 C6 1.539(9) 3_566
C7 H7A 0.9700 .
C7 H7B 0.9700 .
C8 C9 1.485(10) .
C8 C11 1.497(10) .
C8 C10 1.513(10) .
C9 H9A 0.9600 .
C9 H9B 0.9600 .
C9 H9C 0.9600 .
C10 H10A 0.9600 .
C10 H10B 0.9600 .
C10 H10C 0.9600 .
C11 H11A 0.9600 .
C11 H11B 0.9600 .
C11 H11C 0.9600 .
Cl1 O2 1.346(8) .
Cl1 O3 1.356(7) .
Cl1 O4 1.388(7) .
Cl1 O1 1.401(6) .

loop_
_geom_torsion_atom_site_label_1
_geom_torsion_atom_site_label_2
_geom_torsion_atom_site_label_3
_geom_torsion_atom_site_label_4
_geom_torsion
_geom_torsion_site_symmetry_4
S2 Ag1 S1 C5 156.5(3) .
S2 Ag1 S1 C4 45.8(3) .
S1 Ag1 S2 C7 164.0(3) .
S1 Ag1 S2 C8 -79.5(3) .
C5 S1 C4 C3 64.5(6) .
Ag1 S1 C4 C3 178.1(5) .
C5 S1 C4 C2 -58.0(6) .
Ag1 S1 C4 C2 55.5(5) .
C5 S1 C4 C1 -174.5(6) .
Ag1 S1 C4 C1 -61.0(6) .
C4 S1 C5 C6 171.5(5) .
Ag1 S1 C5 C6 58.5(5) .
S1 C5 C6 C7 -178.0(4) 3_566
C8 S2 C7 C6 -76.6(5) 3_566
Ag1 S2 C7 C6 42.0(5) 3_566
C7 S2 C8 C9 74.9(7) .
Ag1 S2 C8 C9 -38.8(7) .
C7 S2 C8 C11 -49.9(6) .
Ag1 S2 C8 C11 -163.7(5) .
C7 S2 C8 C10 -166.2(5) .
Ag1 S2 C8 C10 80.1(5) .
